data_7122413
loop_
_publ_author_name
'Wu, Jianfeng'
'Guo, Mei'
'Li, Xiao-Lei'
'Zhao, Lang'
'Sun, Qing-Fu'
'Layfield, Richard A.'
'Tang, Jinkui'

_publ_section_title
;
 From double-shelled grids to supramolecular frameworks.
;
_journal_issue 85
_journal_name_full 'Chemical communications (Cambridge, England)'
_journal_page_first 12097
_journal_page_last 12100
_journal_paper_doi 10.1039/c8cc06411c
_journal_volume 54
_journal_year 2018
_chemical_formula_sum 'C160 H128 Cl6 Cu4 Dy4 N56 O32'
_chemical_formula_weight 4464.04
_space_group_crystal_system cubic
_space_group_IT_number 230
_space_group_name_Hall '-I 4bd 2c 3'
_space_group_name_H-M_alt 'I a -3 d'
_symmetry_space_group_name_Hall '-I 4bd 2c 3'
_symmetry_space_group_name_H-M 'I a -3 d'
_atom_sites_solution_hydrogens geom
_audit_creation_method SHELXL-2016/4
_audit_update_record
;
2018-09-24 deposited with the CCDC.
2018-10-02 downloaded from the CCDC.
;
_cell_angle_alpha 90
_cell_angle_beta 90
_cell_angle_gamma 90
_cell_formula_units_Z 24
_cell_length_a 63.821(2)
_cell_length_b 63.821(2)
_cell_length_c 63.821(2)
_cell_measurement_reflns_used 9950
_cell_measurement_temperature 173(2)
_cell_measurement_theta_max 24.50
_cell_measurement_theta_min 3.70
_cell_volume 259951(14)
_computing_cell_refinement 'Bruker SMART'
_computing_data_collection 'Bruker SMART'
_computing_data_reduction 'Bruker SMART'
_computing_structure_refinement 'SHELXL-2016/4 (Sheldrick, 2016)'
_computing_structure_solution 'SHELXL-2016/4 (Sheldrick, 2016)'
_diffrn_ambient_temperature 173(2)
_diffrn_measured_fraction_theta_full 0.993
_diffrn_measured_fraction_theta_max 0.993
_diffrn_measurement_device_type 'CCD area detector'
_diffrn_measurement_method 'phi and omega scans'
_diffrn_radiation_type MoK\a
_diffrn_radiation_wavelength 0.71073
_diffrn_reflns_av_R_equivalents 0.1049
_diffrn_reflns_av_unetI/netI 0.0550
_diffrn_reflns_Laue_measured_fraction_full 0.993
_diffrn_reflns_Laue_measured_fraction_max 0.993
_diffrn_reflns_limit_h_max 75
_diffrn_reflns_limit_h_min -49
_diffrn_reflns_limit_k_max 75
_diffrn_reflns_limit_k_min -31
_diffrn_reflns_limit_l_max 74
_diffrn_reflns_limit_l_min -37
_diffrn_reflns_number 229429
_diffrn_reflns_point_group_measured_fraction_full 0.993
_diffrn_reflns_point_group_measured_fraction_max 0.993
_diffrn_reflns_theta_full 25.054
_diffrn_reflns_theta_max 25.054
_diffrn_reflns_theta_min 3.696
_exptl_absorpt_coefficient_mu 0.976
_exptl_absorpt_correction_T_max 0.815
_exptl_absorpt_correction_T_min 0.799
_exptl_absorpt_correction_type multi-scan
_exptl_absorpt_process_details 'SADABS 2014/5'
_exptl_crystal_colour green
_exptl_crystal_density_diffrn 0.684
_exptl_crystal_description block
_exptl_crystal_F_000 53232
_exptl_crystal_size_max 0.23
_exptl_crystal_size_mid 0.22
_exptl_crystal_size_min 0.21
_refine_diff_density_max 1.110
_refine_diff_density_min -0.620
_refine_diff_density_rms 0.085
_refine_ls_extinction_method none
_refine_ls_goodness_of_fit_ref 1.071
_refine_ls_hydrogen_treatment mixed
_refine_ls_matrix_type full
_refine_ls_number_parameters 554
_refine_ls_number_reflns 19084
_refine_ls_number_restraints 384
_refine_ls_restrained_S_all 1.064
_refine_ls_R_factor_all 0.1675
_refine_ls_R_factor_gt 0.1062
_refine_ls_shift/su_max 0.002
_refine_ls_shift/su_mean 0.000
_refine_ls_structure_factor_coef Fsqd
_refine_ls_weighting_details 'w=1/[\s^2^(Fo^2^)+(0.1045P)^2^+2823.7329P] where P=(Fo^2^+2Fc^2^)/3'
_refine_ls_weighting_scheme calc
_refine_ls_wR_factor_gt 0.2563
_refine_ls_wR_factor_ref 0.3106
_reflns_Friedel_coverage 0.000
_reflns_number_gt 10812
_reflns_number_total 19084
_reflns_threshold_expression 'I > 2\s(I)'
_cod_data_source_file c8cc06411c2.cif
_cod_data_source_block 2_Dy4Cu4
_cod_depositor_comments
;
The following automatic conversions were performed:

'_exptl_absorpt_correction_type' value 'multi_scan' changed to
'multi-scan' according to
/home/data/users/saulius/crontab/automatic-downloads/rss-feeds/RSC/lib/dictionaries/cif_core.dic
dictionary named 'cif_core.dic' version 2.4.2 from 2011-04-26.

Automatic conversion script
Id: cif_fix_values 4973 2017-02-22 13:04:09Z antanas 

 Adding full bibliography for 7122412--7122413.cif.
;
_cod_original_cell_volume 259954(26)
_cod_database_code 7122413
_shelx_shelxl_version_number 2016/4
_shelx_space_group_comment
;
The symmetry employed for this shelxl refinement is uniquely defined
by the following loop, which should always be used as a source of
symmetry information in preference to the above space-group names.
They are only intended as comments.
;

loop_
_space_group_symop_operation_xyz
'x, y, z'
'-x+1/2, -y, z+1/2'
'-x, y+1/2, -z+1/2'
'x+1/2, -y+1/2, -z'
'z, x, y'
'z+1/2, -x+1/2, -y'
'-z+1/2, -x, y+1/2'
'-z, x+1/2, -y+1/2'
'y, z, x'
'-y, z+1/2, -x+1/2'
'y+1/2, -z+1/2, -x'
'-y+1/2, -z, x+1/2'
'y+3/4, x+1/4, -z+1/4'
'-y+3/4, -x+3/4, -z+3/4'
'y+1/4, -x+1/4, z+3/4'
'-y+1/4, x+3/4, z+1/4'
'x+3/4, z+1/4, -y+1/4'
'-x+1/4, z+3/4, y+1/4'
'-x+3/4, -z+3/4, -y+3/4'
'x+1/4, -z+1/4, y+3/4'
'z+3/4, y+1/4, -x+1/4'
'z+1/4, -y+1/4, x+3/4'
'-z+1/4, y+3/4, x+1/4'
'-z+3/4, -y+3/4, -x+3/4'
'x+1/2, y+1/2, z+1/2'
'-x+1, -y+1/2, z+1'
'-x+1/2, y+1, -z+1'
'x+1, -y+1, -z+1/2'
'z+1/2, x+1/2, y+1/2'
'z+1, -x+1, -y+1/2'
'-z+1, -x+1/2, y+1'
'-z+1/2, x+1, -y+1'
'y+1/2, z+1/2, x+1/2'
'-y+1/2, z+1, -x+1'
'y+1, -z+1, -x+1/2'
'-y+1, -z+1/2, x+1'
'y+5/4, x+3/4, -z+3/4'
'-y+5/4, -x+5/4, -z+5/4'
'y+3/4, -x+3/4, z+5/4'
'-y+3/4, x+5/4, z+3/4'
'x+5/4, z+3/4, -y+3/4'
'-x+3/4, z+5/4, y+3/4'
'-x+5/4, -z+5/4, -y+5/4'
'x+3/4, -z+3/4, y+5/4'
'z+5/4, y+3/4, -x+3/4'
'z+3/4, -y+3/4, x+5/4'
'-z+3/4, y+5/4, x+3/4'
'-z+5/4, -y+5/4, -x+5/4'
'-x, -y, -z'
'x-1/2, y, -z-1/2'
'x, -y-1/2, z-1/2'
'-x-1/2, y-1/2, z'
'-z, -x, -y'
'-z-1/2, x-1/2, y'
'z-1/2, x, -y-1/2'
'z, -x-1/2, y-1/2'
'-y, -z, -x'
'y, -z-1/2, x-1/2'
'-y-1/2, z-1/2, x'
'y-1/2, z, -x-1/2'
'-y-3/4, -x-1/4, z-1/4'
'y-3/4, x-3/4, z-3/4'
'-y-1/4, x-1/4, -z-3/4'
'y-1/4, -x-3/4, -z-1/4'
'-x-3/4, -z-1/4, y-1/4'
'x-1/4, -z-3/4, -y-1/4'
'x-3/4, z-3/4, y-3/4'
'-x-1/4, z-1/4, -y-3/4'
'-z-3/4, -y-1/4, x-1/4'
'-z-1/4, y-1/4, -x-3/4'
'z-1/4, -y-3/4, -x-1/4'
'z-3/4, y-3/4, x-3/4'
'-x+1/2, -y+1/2, -z+1/2'
'x, y+1/2, -z'
'x+1/2, -y, z'
'-x, y, z+1/2'
'-z+1/2, -x+1/2, -y+1/2'
'-z, x, y+1/2'
'z, x+1/2, -y'
'z+1/2, -x, y'
'-y+1/2, -z+1/2, -x+1/2'
'y+1/2, -z, x'
'-y, z, x+1/2'
'y, z+1/2, -x'
'-y-1/4, -x+1/4, z+1/4'
'y-1/4, x-1/4, z-1/4'
'-y+1/4, x+1/4, -z-1/4'
'y+1/4, -x-1/4, -z+1/4'
'-x-1/4, -z+1/4, y+1/4'
'x+1/4, -z-1/4, -y+1/4'
'x-1/4, z-1/4, y-1/4'
'-x+1/4, z+1/4, -y-1/4'
'-z-1/4, -y+1/4, x+1/4'
'-z+1/4, y+1/4, -x-1/4'
'z+1/4, -y-1/4, -x+1/4'
'z-1/4, y-1/4, x-1/4'

loop_
_atom_site_label
_atom_site_type_symbol
_atom_site_fract_x
_atom_site_fract_y
_atom_site_fract_z
_atom_site_U_iso_or_equiv
_atom_site_adp_type
_atom_site_occupancy
_atom_site_site_symmetry_order
_atom_site_calc_flag
_atom_site_refinement_flags_posn
_atom_site_refinement_flags_adp
_atom_site_refinement_flags_occupancy
DY1 Dy 0.63193(2) 0.86882(2) 0.51175(2) 0.0863(2) Uani 1 1 d . . .
CL1 Cl 0.67320(4) 0.84762(5) 0.59322(4) 0.0931(8) Uani 1 1 d . . .
CU1 Cu 0.69365(2) 0.86441(2) 0.57015(2) 0.0803(4) Uani 1 1 d . . .
CL2 Cl 0.62823(4) 0.87823(4) 0.625000 0.0928(11) Uiso 1 2 d S . P
O1 O 0.71382(11) 0.83520(11) 0.55604(11) 0.091(2) Uiso 1 1 d . . .
O2 O 0.5421(2) 0.8428(2) 0.4938(3) 0.232(6) Uiso 1 1 d . . .
O1_1 O 0.61247(11) 0.84895(12) 0.48666(11) 0.095(2) Uani 1 1 d . U .
H1_1 H 0.609038 0.852260 0.474388 0.114 Uiso 1 1 calc R U .
C2_1 C 0.6008(2) 0.8317(2) 0.4931(2) 0.123(4) Uani 1 1 d . U .
H2A_1 H 0.600407 0.821213 0.481629 0.148 Uiso 1 1 calc R U .
H2AB_1 H 0.586245 0.836126 0.496028 0.148 Uiso 1 1 calc R U .
N3_1 N 0.62514(17) 0.83259(17) 0.52215(16) 0.105(3) Uani 1 1 d . U .
C4_1 C 0.6105(2) 0.8216(2) 0.5130(2) 0.119(4) Uani 1 1 d . U .
C5_1 C 0.6050(3) 0.8008(3) 0.5204(3) 0.154(6) Uani 1 1 d . U .
H5_1 H 0.595392 0.792396 0.512689 0.185 Uiso 1 1 calc R U .
C6_1 C 0.6133(3) 0.7936(3) 0.5377(3) 0.178(7) Uani 1 1 d . U .
H6_1 H 0.608078 0.781166 0.544006 0.214 Uiso 1 1 calc R U .
C7_1 C 0.6302(3) 0.8048(3) 0.5471(2) 0.157(6) Uani 1 1 d . U .
H7_1 H 0.637840 0.799197 0.558551 0.188 Uiso 1 1 calc R U .
C8_1 C 0.6350(2) 0.8241(2) 0.5387(2) 0.111(4) Uani 1 1 d . U .
C9_1 C 0.6527(2) 0.83587(19) 0.54712(17) 0.100(3) Uani 1 1 d . U .
H9_1 H 0.661604 0.830426 0.557764 0.120 Uiso 1 1 calc R U .
N10_1 N 0.65550(14) 0.85422(15) 0.53901(13) 0.085(2) Uani 1 1 d . U .
N11_1 N 0.67289(13) 0.86613(14) 0.54518(13) 0.081(2) Uani 1 1 d . U .
C12_1 C 0.67533(16) 0.88235(16) 0.53217(15) 0.072(2) Uani 1 1 d . U .
O13_1 O 0.66416(11) 0.88714(11) 0.51698(10) 0.0834(18) Uani 1 1 d . U .
N14_1 N 0.70343(11) 0.88897(13) 0.55597(11) 0.070(2) Uani 1 1 d . U .
C15_1 C 0.69429(15) 0.89528(16) 0.53820(15) 0.074(2) Uani 1 1 d . U .
C16_1 C 0.70088(18) 0.91247(18) 0.52686(16) 0.093(3) Uani 1 1 d . U .
H16_1 H 0.693847 0.916819 0.514486 0.112 Uiso 1 1 calc R U .
C17_1 C 0.71842(19) 0.9232(2) 0.5345(2) 0.113(4) Uani 1 1 d . U .
H17_1 H 0.723930 0.934696 0.526837 0.136 Uiso 1 1 calc R U .
C18_1 C 0.72776(17) 0.91718(19) 0.55295(17) 0.095(3) Uani 1 1 d . U .
H18_1 H 0.739274 0.924695 0.558648 0.114 Uiso 1 1 calc R U .
C19_1 C 0.71953(16) 0.89952(17) 0.56295(15) 0.077(3) Uani 1 1 d . U .
C20_1 C 0.72838(16) 0.89091(18) 0.58251(16) 0.081(3) Uani 1 1 d . U .
O21_1 O 0.74379(10) 0.89957(11) 0.59137(11) 0.0819(18) Uani 1 1 d . U .
N22_1 N 0.71837(12) 0.87333(14) 0.58866(12) 0.075(2) Uani 1 1 d . U .
N23_1 N 0.72785(11) 0.86560(14) 0.60678(12) 0.074(2) Uani 1 1 d . U .
C24_1 C 0.72168(17) 0.84809(19) 0.61452(18) 0.089(3) Uani 1 1 d . U .
H24_1 H 0.710366 0.840572 0.608431 0.107 Uiso 1 1 calc R U .
N25_1 N 0.74826(17) 0.85147(17) 0.63976(14) 0.100(3) Uani 1 1 d . U .
C26_1 C 0.7324(2) 0.8402(2) 0.6327(2) 0.099(3) Uani 1 1 d . U .
C27_1 C 0.7261(2) 0.8230(2) 0.6430(2) 0.121(4) Uani 1 1 d . U .
H27_1 H 0.714787 0.814756 0.637887 0.145 Uiso 1 1 calc R U .
C28_1 C 0.7367(3) 0.8173(3) 0.6614(3) 0.130(5) Uani 1 1 d . U .
H28_1 H 0.732918 0.804900 0.668643 0.157 Uiso 1 1 calc R U .
C29_1 C 0.7518(3) 0.8292(3) 0.6686(2) 0.132(5) Uani 1 1 d . U .
H29_1 H 0.758543 0.825918 0.681387 0.158 Uiso 1 1 calc R U .
C30_1 C 0.7575(2) 0.8464(3) 0.6573(2) 0.114(4) Uani 1 1 d . U .
C31_1 C 0.7744(2) 0.8616(3) 0.6647(2) 0.137(5) Uani 1 1 d . U .
H31A_1 H 0.773009 0.863763 0.679955 0.165 Uiso 1 1 calc R U .
H31B_1 H 0.788390 0.855362 0.662037 0.165 Uiso 1 1 calc R U .
O32_1 O 0.77336(12) 0.88145(15) 0.65443(12) 0.112(3) Uani 1 1 d . U .
H32_1 H 0.762487 0.887783 0.658293 0.134 Uiso 1 1 calc R U .
N1_2 N 0.5815(2) 0.84061(19) 0.55308(19) 0.188(6) Uani 1 1 d G U .
C2_2 C 0.5661(2) 0.8270(2) 0.54585(19) 0.218(9) Uani 1 1 d G U .
H2_2 H 0.560512 0.828738 0.532177 0.262 Uiso 1 1 calc R U .
C3_2 C 0.5589(2) 0.8109(2) 0.5586(3) 0.268(11) Uani 1 1 d G U .
H3_2 H 0.548411 0.801630 0.553695 0.321 Uiso 1 1 calc R U .
C4_2 C 0.5672(3) 0.8084(2) 0.5786(3) 0.296(12) Uani 1 1 d G U .
H4_2 H 0.562249 0.797400 0.587384 0.355 Uiso 1 1 calc R U .
C5_2 C 0.5826(3) 0.8220(3) 0.5859(2) 0.272(10) Uani 1 1 d G U .
H5_2 H 0.588187 0.820278 0.599555 0.327 Uiso 1 1 calc R U .
C6_2 C 0.5898(2) 0.8381(2) 0.5731(2) 0.208(8) Uani 1 1 d G U .
C7_2 C 0.6069(3) 0.8516(3) 0.5791(2) 0.156(6) Uani 1 1 d . U .
H7_2 H 0.613124 0.850357 0.592553 0.187 Uiso 1 1 calc R U .
N8_2 N 0.61321(18) 0.8648(2) 0.56654(15) 0.118(3) Uani 1 1 d . U .
N9_2 N 0.62789(15) 0.87884(16) 0.57358(14) 0.098(3) Uani 1 1 d . U .
H9_2 H 0.632533 0.878598 0.586559 0.118 Uiso 1 1 calc R U .
C10_2 C 0.63483(17) 0.8930(2) 0.55953(18) 0.090(3) Uani 1 1 d . U .
O11_2 O 0.62939(11) 0.89330(12) 0.54118(11) 0.093(2) Uani 1 1 d . U .
N12_2 N 0.66057(13) 0.90210(13) 0.58583(13) 0.081(2) Uani 1 1 d . U .
C13_2 C 0.65082(17) 0.90778(19) 0.56819(17) 0.085(3) Uani 1 1 d . U .
C14_2 C 0.6551(2) 0.9261(2) 0.55744(17) 0.099(3) Uani 1 1 d . U .
H14_2 H 0.647758 0.929497 0.544985 0.118 Uiso 1 1 calc R U .
C15_2 C 0.6706(2) 0.93935(19) 0.56533(19) 0.101(3) Uani 1 1 d . U .
H15_2 H 0.673864 0.952160 0.558476 0.121 Uiso 1 1 calc R U .
C16_2 C 0.68095(18) 0.93357(17) 0.58303(18) 0.088(3) Uani 1 1 d . U .
H16_2 H 0.691763 0.942142 0.588618 0.105 Uiso 1 1 calc R U .
C17_2 C 0.67536(18) 0.91470(17) 0.59295(15) 0.080(3) Uani 1 1 d . U .
C18_2 C 0.68772(19) 0.90787(19) 0.61176(16) 0.085(3) Uani 1 1 d . U .
O19_2 O 0.70354(12) 0.91697(13) 0.61738(12) 0.096(2) Uani 1 1 d . U .
N20_2 N 0.67923(14) 0.89111(15) 0.62126(13) 0.084(2) Uani 1 1 d . U .
H20_2 H 0.667702 0.885174 0.616584 0.101 Uiso 1 1 calc R U .
N21_2 N 0.68951(14) 0.88372(15) 0.63868(14) 0.088(2) Uani 1 1 d . U .
C22_2 C 0.68103(19) 0.8675(2) 0.64665(17) 0.097(3) Uani 1 1 d . U .
H22_2 H 0.669060 0.861315 0.640371 0.116 Uiso 1 1 calc R U .
N23_2 N 0.70778(16) 0.86713(14) 0.67546(17) 0.161(5) Uani 1 1 d G U .
C24_2 C 0.69018(16) 0.85879(16) 0.66572(12) 0.116(4) Uani 1 1 d G U .
C25_2 C 0.68028(14) 0.84135(17) 0.67420(17) 0.124(5) Uani 1 1 d G U .
H25_2 H 0.668245 0.835644 0.667544 0.148 Uiso 1 1 calc R U .
C26_2 C 0.68797(19) 0.83225(16) 0.69243(18) 0.167(7) Uani 1 1 d G U .
H26_2 H 0.681203 0.820328 0.698233 0.201 Uiso 1 1 calc R U .
C27_2 C 0.7056(2) 0.8406(2) 0.70218(13) 0.179(8) Uani 1 1 d G U .
H27_2 H 0.710834 0.834373 0.714634 0.214 Uiso 1 1 calc R U .
C28_2 C 0.71548(15) 0.8580(2) 0.69369(17) 0.159(6) Uani 1 1 d G U .
H28_2 H 0.727509 0.863735 0.700346 0.191 Uiso 1 1 calc R U .

loop_
_atom_site_aniso_label
_atom_site_aniso_U_11
_atom_site_aniso_U_22
_atom_site_aniso_U_33
_atom_site_aniso_U_23
_atom_site_aniso_U_13
_atom_site_aniso_U_12
DY1 0.0787(4) 0.1128(5) 0.0673(3) -0.0151(3) 0.0037(2) -0.0078(3)
CL1 0.0917(18) 0.106(2) 0.0819(17) 0.0016(15) 0.0106(14) -0.0078(15)
CU1 0.0775(8) 0.0922(9) 0.0712(8) -0.0062(6) 0.0065(6) 0.0021(6)
O1_1 0.085(5) 0.115(6) 0.085(5) -0.017(4) -0.003(4) -0.031(4)
C2_1 0.109(9) 0.148(11) 0.113(10) -0.014(9) -0.001(8) -0.024(9)
N3_1 0.113(7) 0.124(8) 0.078(6) -0.019(6) -0.002(6) -0.028(6)
C4_1 0.124(10) 0.135(11) 0.098(9) -0.014(8) 0.011(8) -0.034(9)
C5_1 0.171(14) 0.158(13) 0.135(12) -0.017(11) 0.000(11) -0.077(11)
C6_1 0.217(17) 0.182(15) 0.135(13) 0.007(12) -0.022(12) -0.114(13)
C7_1 0.201(15) 0.151(13) 0.118(11) -0.003(10) -0.025(10) -0.066(12)
C8_1 0.140(10) 0.101(9) 0.093(8) -0.015(7) 0.016(8) -0.041(8)
C9_1 0.135(10) 0.092(8) 0.073(7) -0.003(6) 0.006(7) -0.012(7)
N10_1 0.091(6) 0.097(6) 0.066(5) -0.007(5) 0.014(4) 0.001(5)
N11_1 0.081(6) 0.089(6) 0.072(5) -0.011(5) -0.001(4) 0.007(5)
C12_1 0.085(6) 0.081(6) 0.051(5) -0.010(5) 0.006(5) 0.008(5)
O13_1 0.086(5) 0.106(5) 0.057(4) 0.000(3) -0.002(3) -0.001(4)
N14_1 0.058(4) 0.096(6) 0.057(4) -0.017(4) 0.003(4) 0.008(4)
C15_1 0.070(6) 0.091(7) 0.062(6) -0.017(5) 0.008(5) -0.003(5)
C16_1 0.099(8) 0.116(8) 0.065(6) 0.018(6) -0.009(6) -0.020(7)
C17_1 0.088(8) 0.145(10) 0.105(9) 0.013(8) -0.011(7) -0.018(7)
C18_1 0.076(7) 0.127(9) 0.081(7) 0.007(7) -0.007(6) -0.013(6)
C19_1 0.073(6) 0.091(7) 0.067(6) -0.006(5) 0.004(5) 0.000(5)
C20_1 0.065(6) 0.099(7) 0.078(7) -0.002(6) 0.015(5) 0.021(6)
O21_1 0.057(4) 0.099(5) 0.089(5) -0.001(4) -0.002(3) 0.008(3)
N22_1 0.068(5) 0.099(6) 0.059(5) -0.002(4) 0.009(4) 0.004(4)
N23_1 0.052(4) 0.101(6) 0.069(5) 0.009(4) 0.007(4) 0.013(4)
C24_1 0.074(7) 0.103(8) 0.091(7) -0.003(6) 0.028(6) 0.005(6)
N25_1 0.096(7) 0.138(8) 0.065(6) 0.015(5) 0.005(5) 0.030(6)
C26_1 0.087(8) 0.122(10) 0.089(8) 0.020(7) 0.023(7) 0.028(7)
C27_1 0.110(9) 0.149(12) 0.103(9) 0.020(9) 0.008(8) 0.015(9)
C28_1 0.114(11) 0.160(13) 0.117(11) 0.032(10) 0.035(9) 0.012(10)
C29_1 0.113(11) 0.190(15) 0.092(9) 0.030(10) 0.016(8) 0.050(10)
C30_1 0.093(8) 0.168(12) 0.082(8) 0.013(8) 0.019(7) 0.031(8)
C31_1 0.125(11) 0.188(14) 0.099(9) 0.016(10) -0.003(8) 0.034(11)
O32_1 0.088(5) 0.157(8) 0.090(5) -0.008(5) 0.003(4) 0.041(5)
N1_2 0.171(12) 0.246(15) 0.148(11) -0.066(11) 0.035(10) -0.106(11)
C2_2 0.208(17) 0.26(2) 0.187(16) -0.063(15) 0.052(14) -0.121(15)
C3_2 0.28(2) 0.30(2) 0.22(2) -0.03(2) 0.021(19) -0.177(18)
C4_2 0.32(2) 0.33(2) 0.23(2) -0.01(2) 0.00(2) -0.218(19)
C5_2 0.32(2) 0.30(2) 0.200(17) 0.010(17) 0.006(17) -0.216(18)
C6_2 0.229(16) 0.249(17) 0.147(13) -0.013(14) 0.052(13) -0.134(14)
C7_2 0.181(14) 0.196(15) 0.090(9) -0.031(10) 0.023(9) -0.080(12)
N8_2 0.121(8) 0.157(10) 0.076(6) -0.020(6) 0.022(6) -0.046(7)
N9_2 0.098(6) 0.126(8) 0.070(5) -0.026(5) 0.008(5) -0.017(6)
C10_2 0.081(7) 0.119(9) 0.069(7) -0.006(6) 0.025(6) 0.007(6)
O11_2 0.088(5) 0.127(6) 0.062(4) -0.015(4) 0.001(4) 0.003(4)
N12_2 0.087(6) 0.089(6) 0.067(5) -0.014(4) 0.003(4) 0.005(5)
C13_2 0.084(7) 0.099(8) 0.072(7) -0.013(6) 0.010(6) 0.008(6)
C14_2 0.123(9) 0.103(8) 0.069(7) -0.015(6) -0.008(6) 0.023(7)
C15_2 0.123(9) 0.091(8) 0.090(8) -0.009(6) 0.003(7) -0.010(7)
C16_2 0.098(7) 0.082(7) 0.083(7) -0.018(6) 0.006(6) 0.009(6)
C17_2 0.097(7) 0.081(7) 0.060(6) -0.017(5) 0.015(5) 0.010(6)
C18_2 0.089(8) 0.096(8) 0.070(7) -0.018(6) 0.017(6) 0.022(6)
O19_2 0.078(5) 0.111(6) 0.100(5) -0.014(4) 0.000(4) 0.009(4)
N20_2 0.083(6) 0.100(6) 0.069(5) 0.001(5) 0.009(4) 0.016(5)
N21_2 0.094(6) 0.095(6) 0.076(6) 0.004(5) 0.011(5) 0.027(5)
C22_2 0.101(8) 0.116(9) 0.074(7) 0.001(6) 0.014(6) 0.038(7)
N23_2 0.165(12) 0.191(12) 0.127(10) 0.004(9) 0.001(9) 0.068(10)
C24_2 0.109(9) 0.154(11) 0.085(8) -0.014(8) 0.017(7) 0.057(9)
C25_2 0.104(9) 0.151(12) 0.116(10) 0.038(9) 0.039(8) 0.042(8)
C26_2 0.165(14) 0.206(16) 0.132(13) 0.062(12) 0.054(11) 0.066(13)
C27_2 0.152(15) 0.25(2) 0.134(13) 0.040(13) 0.033(12) 0.087(14)
C28_2 0.133(12) 0.220(17) 0.124(12) 0.023(11) -0.008(10) 0.068(12)

loop_
_atom_type_symbol
_atom_type_description
_atom_type_scat_dispersion_real
_atom_type_scat_dispersion_imag
_atom_type_scat_source
C C 0.0034 0.0017 'International Tables Vol C Tables 4.2.6.8 and 6.1.1.4'
H H 0.0000 0.0000 'International Tables Vol C Tables 4.2.6.8 and 6.1.1.4'
N N 0.0066 0.0034 'International Tables Vol C Tables 4.2.6.8 and 6.1.1.4'
O O 0.0114 0.0062 'International Tables Vol C Tables 4.2.6.8 and 6.1.1.4'
Cl Cl 0.1507 0.1611 'International Tables Vol C Tables 4.2.6.8 and 6.1.1.4'
Cu Cu 0.3234 1.2742 'International Tables Vol C Tables 4.2.6.8 and 6.1.1.4'
Dy Dy -0.1318 4.4580 'International Tables Vol C Tables 4.2.6.8 and 6.1.1.4'

loop_
_geom_angle_atom_site_label_1
_geom_angle_atom_site_label_2
_geom_angle_atom_site_label_3
_geom_angle
_geom_angle_site_symmetry_1
_geom_angle_site_symmetry_3
O21_1 DY1 O13_1 72.0(2) 69_775 .
O21_1 DY1 O1_1 77.7(2) 69_775 .
O13_1 DY1 O1_1 143.2(2) . .
O21_1 DY1 O32_1 146.1(3) 69_775 69_775
O13_1 DY1 O32_1 141.3(2) . 69_775
O1_1 DY1 O32_1 72.9(2) . 69_775
O21_1 DY1 N3_1 77.9(3) 69_775 .
O13_1 DY1 N3_1 125.3(3) . .
O1_1 DY1 N3_1 65.7(3) . .
O32_1 DY1 N3_1 75.0(3) 69_775 .
O21_1 DY1 O11_2 137.4(2) 69_775 .
O13_1 DY1 O11_2 68.7(2) . .
O1_1 DY1 O11_2 144.9(2) . .
O32_1 DY1 O11_2 73.0(2) 69_775 .
N3_1 DY1 O11_2 112.5(3) . .
O21_1 DY1 N10_1 73.5(2) 69_775 .
O13_1 DY1 N10_1 64.1(3) . .
O1_1 DY1 N10_1 125.8(3) . .
O32_1 DY1 N10_1 111.2(3) 69_775 .
N3_1 DY1 N10_1 64.0(3) . .
O11_2 DY1 N10_1 75.0(3) . .
O21_1 DY1 N23_1 64.4(3) 69_775 69_775
O13_1 DY1 N23_1 71.1(2) . 69_775
O1_1 DY1 N23_1 77.3(3) . 69_775
O32_1 DY1 N23_1 122.9(3) 69_775 69_775
N3_1 DY1 N23_1 131.7(3) . 69_775
O11_2 DY1 N23_1 115.6(3) . 69_775
N10_1 DY1 N23_1 125.8(3) . 69_775
O21_1 DY1 N25_1 127.5(3) 69_775 69_775
O13_1 DY1 N25_1 98.8(3) . 69_775
O1_1 DY1 N25_1 83.3(3) . 69_775
O32_1 DY1 N25_1 65.3(3) 69_775 69_775
N3_1 DY1 N25_1 135.5(4) . 69_775
O11_2 DY1 N25_1 75.1(3) . 69_775
N10_1 DY1 N25_1 149.5(3) . 69_775
N23_1 DY1 N25_1 63.8(3) 69_775 69_775
N14_1 CU1 N22_1 78.1(3) . .
N14_1 CU1 N11_1 78.6(3) . .
N22_1 CU1 N11_1 156.7(4) . .
N14_1 CU1 CL1 153.1(2) . .
N22_1 CU1 CL1 101.7(2) . .
N11_1 CU1 CL1 99.1(3) . .
N14_1 CU1 O1 106.2(3) . .
N22_1 CU1 O1 91.1(3) . .
N11_1 CU1 O1 95.4(3) . .
CL1 CU1 O1 100.65(19) . .
C2_1 O1_1 DY1 120.1(7) . .
C2_1 O1_1 H1_1 109.5 . .
DY1 O1_1 H1_1 128.8 . .
O1_1 C2_1 C4_1 111.0(11) . .
O1_1 C2_1 H2A_1 109.4 . .
C4_1 C2_1 H2A_1 109.4 . .
O1_1 C2_1 H2AB_1 109.4 . .
C4_1 C2_1 H2AB_1 109.4 . .
H2A_1 C2_1 H2AB_1 108.0 . .
C4_1 N3_1 C8_1 118.0(12) . .
C4_1 N3_1 DY1 121.0(10) . .
C8_1 N3_1 DY1 120.7(8) . .
N3_1 C4_1 C5_1 121.4(15) . .
N3_1 C4_1 C2_1 115.1(13) . .
C5_1 C4_1 C2_1 123.3(14) . .
C6_1 C5_1 C4_1 119.7(15) . .
C6_1 C5_1 H5_1 120.2 . .
C4_1 C5_1 H5_1 120.2 . .
C5_1 C6_1 C7_1 119.0(17) . .
C5_1 C6_1 H6_1 120.5 . .
C7_1 C6_1 H6_1 120.5 . .
C8_1 C7_1 C6_1 117.1(16) . .
C8_1 C7_1 H7_1 121.5 . .
C6_1 C7_1 H7_1 121.5 . .
N3_1 C8_1 C7_1 124.0(13) . .
N3_1 C8_1 C9_1 116.5(12) . .
C7_1 C8_1 C9_1 119.4(14) . .
N10_1 C9_1 C8_1 115.1(12) . .
N10_1 C9_1 H9_1 122.4 . .
C8_1 C9_1 H9_1 122.4 . .
C9_1 N10_1 N11_1 119.2(10) . .
C9_1 N10_1 DY1 122.6(8) . .
N11_1 N10_1 DY1 118.2(6) . .
C12_1 N11_1 N10_1 109.8(8) . .
C12_1 N11_1 CU1 116.3(7) . .
N10_1 N11_1 CU1 133.8(7) . .
O13_1 C12_1 N11_1 127.5(10) . .
O13_1 C12_1 C15_1 121.6(9) . .
N11_1 C12_1 C15_1 111.0(9) . .
C12_1 O13_1 DY1 118.9(6) . .
C19_1 N14_1 C15_1 118.5(9) . .
C19_1 N14_1 CU1 121.2(7) . .
C15_1 N14_1 CU1 120.3(7) . .
N14_1 C15_1 C16_1 123.5(9) . .
N14_1 C15_1 C12_1 113.6(9) . .
C16_1 C15_1 C12_1 122.9(9) . .
C15_1 C16_1 C17_1 116.7(10) . .
C15_1 C16_1 H16_1 121.6 . .
C17_1 C16_1 H16_1 121.6 . .
C18_1 C17_1 C16_1 120.6(12) . .
C18_1 C17_1 H17_1 119.7 . .
C16_1 C17_1 H17_1 119.7 . .
C17_1 C18_1 C19_1 116.9(11) . .
C17_1 C18_1 H18_1 121.5 . .
C19_1 C18_1 H18_1 121.5 . .
N14_1 C19_1 C18_1 123.7(10) . .
N14_1 C19_1 C20_1 113.4(10) . .
C18_1 C19_1 C20_1 122.9(10) . .
O21_1 C20_1 N22_1 127.1(10) . .
O21_1 C20_1 C19_1 120.9(10) . .
N22_1 C20_1 C19_1 112.0(10) . .
C20_1 O21_1 DY1 118.9(7) . 95_576
C20_1 N22_1 N23_1 109.2(8) . .
C20_1 N22_1 CU1 115.3(7) . .
N23_1 N22_1 CU1 135.5(7) . .
C24_1 N23_1 N22_1 119.5(9) . .
C24_1 N23_1 DY1 120.2(7) . 95_576
N22_1 N23_1 DY1 118.4(6) . 95_576
N23_1 C24_1 C26_1 117.9(12) . .
N23_1 C24_1 H24_1 121.1 . .
C26_1 C24_1 H24_1 121.1 . .
C30_1 N25_1 C26_1 120.5(13) . .
C30_1 N25_1 DY1 120.4(11) . 95_576
C26_1 N25_1 DY1 119.1(8) . 95_576
N25_1 C26_1 C27_1 120.4(13) . .
N25_1 C26_1 C24_1 116.9(12) . .
C27_1 C26_1 C24_1 122.6(14) . .
C26_1 C27_1 C28_1 118.4(15) . .
C26_1 C27_1 H27_1 120.8 . .
C28_1 C27_1 H27_1 120.8 . .
C29_1 C28_1 C27_1 119.9(16) . .
C29_1 C28_1 H28_1 120.0 . .
C27_1 C28_1 H28_1 120.0 . .
C28_1 C29_1 C30_1 118.8(15) . .
C28_1 C29_1 H29_1 120.6 . .
C30_1 C29_1 H29_1 120.6 . .
N25_1 C30_1 C29_1 121.9(16) . .
N25_1 C30_1 C31_1 115.2(14) . .
C29_1 C30_1 C31_1 122.8(15) . .
O32_1 C31_1 C30_1 113.0(12) . .
O32_1 C31_1 H31A_1 109.0 . .
C30_1 C31_1 H31A_1 109.0 . .
O32_1 C31_1 H31B_1 109.0 . .
C30_1 C31_1 H31B_1 109.0 . .
H31A_1 C31_1 H31B_1 107.8 . .
C31_1 O32_1 DY1 116.4(8) . 95_576
C31_1 O32_1 H32_1 109.5 . .
DY1 O32_1 H32_1 91.8 95_576 .
C2_2 N1_2 C6_2 120.0 . .
C3_2 C2_2 N1_2 120.0 . .
C3_2 C2_2 H2_2 120.0 . .
N1_2 C2_2 H2_2 120.0 . .
C4_2 C3_2 C2_2 120.0 . .
C4_2 C3_2 H3_2 120.0 . .
C2_2 C3_2 H3_2 120.0 . .
C5_2 C4_2 C3_2 120.0 . .
C5_2 C4_2 H4_2 120.0 . .
C3_2 C4_2 H4_2 120.0 . .
C4_2 C5_2 C6_2 120.0 . .
C4_2 C5_2 H5_2 120.0 . .
C6_2 C5_2 H5_2 120.0 . .
C5_2 C6_2 N1_2 120.0 . .
C5_2 C6_2 C7_2 122.4(12) . .
N1_2 C6_2 C7_2 117.4(12) . .
N8_2 C7_2 C6_2 119.0(15) . .
N8_2 C7_2 H7_2 120.5 . .
C6_2 C7_2 H7_2 120.5 . .
C7_2 N8_2 N9_2 117.2(12) . .
C10_2 N9_2 N8_2 116.3(10) . .
C10_2 N9_2 H9_2 121.8 . .
N8_2 N9_2 H9_2 121.8 . .
O11_2 C10_2 N9_2 123.8(11) . .
O11_2 C10_2 C13_2 122.5(11) . .
N9_2 C10_2 C13_2 113.7(10) . .
C10_2 O11_2 DY1 134.9(8) . .
C17_2 N12_2 C13_2 117.2(9) . .
N12_2 C13_2 C14_2 123.7(11) . .
N12_2 C13_2 C10_2 117.2(11) . .
C14_2 C13_2 C10_2 119.1(11) . .
C13_2 C14_2 C15_2 118.4(11) . .
C13_2 C14_2 H14_2 120.8 . .
C15_2 C14_2 H14_2 120.8 . .
C16_2 C15_2 C14_2 118.6(12) . .
C16_2 C15_2 H15_2 120.7 . .
C14_2 C15_2 H15_2 120.7 . .
C15_2 C16_2 C17_2 118.9(11) . .
C15_2 C16_2 H16_2 120.5 . .
C17_2 C16_2 H16_2 120.5 . .
N12_2 C17_2 C16_2 123.2(10) . .
N12_2 C17_2 C18_2 118.3(10) . .
C16_2 C17_2 C18_2 118.4(11) . .
O19_2 C18_2 N20_2 125.5(11) . .
O19_2 C18_2 C17_2 122.2(12) . .
N20_2 C18_2 C17_2 112.4(11) . .
C18_2 N20_2 N21_2 116.5(10) . .
C18_2 N20_2 H20_2 121.8 . .
N21_2 N20_2 H20_2 121.8 . .
C22_2 N21_2 N20_2 113.5(10) . .
N21_2 C22_2 C24_2 118.3(12) . .
N21_2 C22_2 H22_2 120.9 . .
C24_2 C22_2 H22_2 120.9 . .
C24_2 N23_2 C28_2 120.0 . .
C25_2 C24_2 N23_2 120.0 . .
C25_2 C24_2 C22_2 116.7(10) . .
N23_2 C24_2 C22_2 123.3(10) . .
C26_2 C25_2 C24_2 120.0 . .
C26_2 C25_2 H25_2 120.0 . .
C24_2 C25_2 H25_2 120.0 . .
C25_2 C26_2 C27_2 120.0 . .
C25_2 C26_2 H26_2 120.0 . .
C27_2 C26_2 H26_2 120.0 . .
C28_2 C27_2 C26_2 120.0 . .
C28_2 C27_2 H27_2 120.0 . .
C26_2 C27_2 H27_2 120.0 . .
C27_2 C28_2 N23_2 120.0 . .
C27_2 C28_2 H28_2 120.0 . .
N23_2 C28_2 H28_2 120.0 . .

loop_
_geom_bond_atom_site_label_1
_geom_bond_atom_site_label_2
_geom_bond_distance
_geom_bond_site_symmetry_2
DY1 O21_1 2.365(7) 69_775
DY1 O13_1 2.390(7) .
DY1 O1_1 2.391(6) .
DY1 O32_1 2.436(8) 69_775
DY1 N3_1 2.445(11) .
DY1 O11_2 2.449(7) .
DY1 N10_1 2.482(9) .
DY1 N23_1 2.487(8) 69_775
DY1 N25_1 2.500(10) 69_775
CL1 CU1 2.240(3) .
CU1 N14_1 1.914(8) .
CU1 N22_1 2.052(8) .
CU1 N11_1 2.075(8) .
CU1 O1 2.438(7) .
O1_1 C2_1 1.390(14) .
O1_1 H1_1 0.8400 .
C2_1 C4_1 1.558(18) .
C2_1 H2A_1 0.9900 .
C2_1 H2AB_1 0.9900 .
N3_1 C4_1 1.308(15) .
N3_1 C8_1 1.345(16) .
C4_1 C5_1 1.45(2) .
C5_1 C6_1 1.31(2) .
C5_1 H5_1 0.9500 .
C6_1 C7_1 1.43(2) .
C6_1 H6_1 0.9500 .
C7_1 C8_1 1.377(18) .
C7_1 H7_1 0.9500 .
C8_1 C9_1 1.458(17) .
C9_1 N10_1 1.292(13) .
C9_1 H9_1 0.9500 .
N10_1 N11_1 1.402(11) .
N11_1 C12_1 1.336(12) .
C12_1 O13_1 1.241(11) .
C12_1 C15_1 1.514(13) .
N14_1 C19_1 1.307(12) .
N14_1 C15_1 1.337(12) .
C15_1 C16_1 1.380(14) .
C16_1 C17_1 1.399(15) .
C16_1 H16_1 0.9500 .
C17_1 C18_1 1.375(15) .
C17_1 H17_1 0.9500 .
C18_1 C19_1 1.397(14) .
C18_1 H18_1 0.9500 .
C19_1 C20_1 1.476(14) .
C20_1 O21_1 1.262(12) .
C20_1 N22_1 1.350(13) .
O21_1 DY1 2.366(7) 95_576
N22_1 N23_1 1.395(10) .
N23_1 C24_1 1.284(12) .
N23_1 DY1 2.487(8) 95_576
C24_1 C26_1 1.435(16) .
C24_1 H24_1 0.9500 .
N25_1 C30_1 1.307(15) .
N25_1 C26_1 1.320(15) .
N25_1 DY1 2.500(10) 95_576
C26_1 C27_1 1.346(17) .
C27_1 C28_1 1.402(19) .
C27_1 H27_1 0.9500 .
C28_1 C29_1 1.31(2) .
C28_1 H28_1 0.9500 .
C29_1 C30_1 1.36(2) .
C29_1 H29_1 0.9500 .
C30_1 C31_1 1.53(2) .
C31_1 O32_1 1.424(16) .
C31_1 H31A_1 0.9900 .
C31_1 H31B_1 0.9900 .
O32_1 DY1 2.436(8) 95_576
O32_1 H32_1 0.8400 .
N1_2 C2_2 1.3900 .
N1_2 C6_2 1.3900 .
C2_2 C3_2 1.3900 .
C2_2 H2_2 0.9500 .
C3_2 C4_2 1.3900 .
C3_2 H3_2 0.9500 .
C4_2 C5_2 1.3900 .
C4_2 H4_2 0.9500 .
C5_2 C6_2 1.3900 .
C5_2 H5_2 0.9500 .
C6_2 C7_2 1.443(17) .
C7_2 N8_2 1.233(17) .
C7_2 H7_2 0.9500 .
N8_2 N9_2 1.370(12) .
N9_2 C10_2 1.347(14) .
N9_2 H9_2 0.8800 .
C10_2 O11_2 1.222(12) .
C10_2 C13_2 1.497(15) .
N12_2 C17_2 1.321(12) .
N12_2 C13_2 1.337(13) .
C13_2 C14_2 1.381(15) .
C14_2 C15_2 1.396(16) .
C14_2 H14_2 0.9500 .
C15_2 C16_2 1.359(15) .
C15_2 H15_2 0.9500 .
C16_2 C17_2 1.407(14) .
C16_2 H16_2 0.9500 .
C17_2 C18_2 1.501(15) .
C18_2 O19_2 1.219(13) .
C18_2 N20_2 1.344(14) .
N20_2 N21_2 1.374(11) .
N20_2 H20_2 0.8800 .
N21_2 C22_2 1.272(14) .
C22_2 C24_2 1.461(13) .
C22_2 H22_2 0.9500 .
N23_2 C24_2 1.3900 .
N23_2 C28_2 1.3900 .
C24_2 C25_2 1.3900 .
C25_2 C26_2 1.3900 .
C25_2 H25_2 0.9500 .
C26_2 C27_2 1.3900 .
C26_2 H26_2 0.9500 .
C27_2 C28_2 1.3900 .
C27_2 H27_2 0.9500 .
C28_2 H28_2 0.9500 .

loop_
_geom_torsion_atom_site_label_1
_geom_torsion_atom_site_label_2
_geom_torsion_atom_site_label_3
_geom_torsion_atom_site_label_4
_geom_torsion
_geom_torsion_site_symmetry_1
_geom_torsion_site_symmetry_4
DY1 O1_1 C2_1 C4_1 -28.0(14) . .
C8_1 N3_1 C4_1 C5_1 0(2) . .
DY1 N3_1 C4_1 C5_1 -174.1(11) . .
C8_1 N3_1 C4_1 C2_1 -176.0(12) . .
DY1 N3_1 C4_1 C2_1 10.3(16) . .
O1_1 C2_1 C4_1 N3_1 10.9(17) . .
O1_1 C2_1 C4_1 C5_1 -164.7(14) . .
N3_1 C4_1 C5_1 C6_1 7(3) . .
C2_1 C4_1 C5_1 C6_1 -177.8(18) . .
C4_1 C5_1 C6_1 C7_1 -11(3) . .
C5_1 C6_1 C7_1 C8_1 8(3) . .
C4_1 N3_1 C8_1 C7_1 -2(2) . .
DY1 N3_1 C8_1 C7_1 171.8(12) . .
C4_1 N3_1 C8_1 C9_1 173.7(11) . .
DY1 N3_1 C8_1 C9_1 -12.6(15) . .
C6_1 C7_1 C8_1 N3_1 -2(3) . .
C6_1 C7_1 C8_1 C9_1 -177.5(15) . .
N3_1 C8_1 C9_1 N10_1 7.2(17) . .
C7_1 C8_1 C9_1 N10_1 -177.0(13) . .
C8_1 C9_1 N10_1 N11_1 -176.2(9) . .
C8_1 C9_1 N10_1 DY1 1.3(14) . .
C9_1 N10_1 N11_1 C12_1 167.4(9) . .
DY1 N10_1 N11_1 C12_1 -10.2(9) . .
C9_1 N10_1 N11_1 CU1 -16.0(13) . .
DY1 N10_1 N11_1 CU1 166.3(5) . .
N10_1 N11_1 C12_1 O13_1 1.4(13) . .
CU1 N11_1 C12_1 O13_1 -175.9(7) . .
N10_1 N11_1 C12_1 C15_1 -178.8(7) . .
CU1 N11_1 C12_1 C15_1 3.9(10) . .
N11_1 C12_1 O13_1 DY1 8.6(13) . .
C15_1 C12_1 O13_1 DY1 -171.2(6) . .
C19_1 N14_1 C15_1 C16_1 -0.4(14) . .
CU1 N14_1 C15_1 C16_1 -178.2(8) . .
C19_1 N14_1 C15_1 C12_1 -177.7(8) . .
CU1 N14_1 C15_1 C12_1 4.5(10) . .
O13_1 C12_1 C15_1 N14_1 174.5(8) . .
N11_1 C12_1 C15_1 N14_1 -5.3(11) . .
O13_1 C12_1 C15_1 C16_1 -2.8(14) . .
N11_1 C12_1 C15_1 C16_1 177.4(9) . .
N14_1 C15_1 C16_1 C17_1 1.7(16) . .
C12_1 C15_1 C16_1 C17_1 178.8(10) . .
C15_1 C16_1 C17_1 C18_1 -3.0(18) . .
C16_1 C17_1 C18_1 C19_1 2.9(18) . .
C15_1 N14_1 C19_1 C18_1 0.3(14) . .
CU1 N14_1 C19_1 C18_1 178.1(8) . .
C15_1 N14_1 C19_1 C20_1 -179.4(8) . .
CU1 N14_1 C19_1 C20_1 -1.7(11) . .
C17_1 C18_1 C19_1 N14_1 -1.6(17) . .
C17_1 C18_1 C19_1 C20_1 178.1(10) . .
N14_1 C19_1 C20_1 O21_1 -178.9(8) . .
C18_1 C19_1 C20_1 O21_1 1.4(15) . .
N14_1 C19_1 C20_1 N22_1 2.4(12) . .
C18_1 C19_1 C20_1 N22_1 -177.3(9) . .
N22_1 C20_1 O21_1 DY1 11.8(13) . 95_576
C19_1 C20_1 O21_1 DY1 -166.7(6) . 95_576
O21_1 C20_1 N22_1 N23_1 -0.5(13) . .
C19_1 C20_1 N22_1 N23_1 178.1(7) . .
O21_1 C20_1 N22_1 CU1 179.3(8) . .
C19_1 C20_1 N22_1 CU1 -2.1(10) . .
C20_1 N22_1 N23_1 C24_1 -175.2(8) . .
CU1 N22_1 N23_1 C24_1 5.0(13) . .
C20_1 N22_1 N23_1 DY1 -10.4(9) . 95_576
CU1 N22_1 N23_1 DY1 169.9(4) . 95_576
N22_1 N23_1 C24_1 C26_1 177.4(8) . .
DY1 N23_1 C24_1 C26_1 12.9(12) 95_576 .
C30_1 N25_1 C26_1 C27_1 -2.5(18) . .
DY1 N25_1 C26_1 C27_1 173.6(9) 95_576 .
C30_1 N25_1 C26_1 C24_1 173.6(10) . .
DY1 N25_1 C26_1 C24_1 -10.3(13) 95_576 .
N23_1 C24_1 C26_1 N25_1 -1.5(15) . .
N23_1 C24_1 C26_1 C27_1 174.5(11) . .
N25_1 C26_1 C27_1 C28_1 0.4(19) . .
C24_1 C26_1 C27_1 C28_1 -175.5(12) . .
C26_1 C27_1 C28_1 C29_1 3(2) . .
C27_1 C28_1 C29_1 C30_1 -3(2) . .
C26_1 N25_1 C30_1 C29_1 1.8(19) . .
DY1 N25_1 C30_1 C29_1 -174.2(10) 95_576 .
C26_1 N25_1 C30_1 C31_1 -175.3(11) . .
DY1 N25_1 C30_1 C31_1 8.7(15) 95_576 .
C28_1 C29_1 C30_1 N25_1 1(2) . .
C28_1 C29_1 C30_1 C31_1 178.0(14) . .
N25_1 C30_1 C31_1 O32_1 16.1(17) . .
C29_1 C30_1 C31_1 O32_1 -161.0(12) . .
C30_1 C31_1 O32_1 DY1 -33.7(14) . 95_576
C6_2 N1_2 C2_2 C3_2 0.0 . .
N1_2 C2_2 C3_2 C4_2 0.0 . .
C2_2 C3_2 C4_2 C5_2 0.0 . .
C3_2 C4_2 C5_2 C6_2 0.0 . .
C4_2 C5_2 C6_2 N1_2 0.0 . .
C4_2 C5_2 C6_2 C7_2 -175.0(15) . .
C2_2 N1_2 C6_2 C5_2 0.0 . .
C2_2 N1_2 C6_2 C7_2 175.2(15) . .
C5_2 C6_2 C7_2 N8_2 176.0(13) . .
N1_2 C6_2 C7_2 N8_2 1(2) . .
C6_2 C7_2 N8_2 N9_2 173.2(13) . .
C7_2 N8_2 N9_2 C10_2 179.2(14) . .
N8_2 N9_2 C10_2 O11_2 -3.0(17) . .
N8_2 N9_2 C10_2 C13_2 -180.0(9) . .
N9_2 C10_2 O11_2 DY1 -60.8(15) . .
C13_2 C10_2 O11_2 DY1 116.0(11) . .
C17_2 N12_2 C13_2 C14_2 -1.2(15) . .
C17_2 N12_2 C13_2 C10_2 177.0(8) . .
O11_2 C10_2 C13_2 N12_2 -158.7(10) . .
N9_2 C10_2 C13_2 N12_2 18.4(13) . .
O11_2 C10_2 C13_2 C14_2 19.5(16) . .
N9_2 C10_2 C13_2 C14_2 -163.4(10) . .
N12_2 C13_2 C14_2 C15_2 0.3(16) . .
C10_2 C13_2 C14_2 C15_2 -177.8(10) . .
C13_2 C14_2 C15_2 C16_2 1.0(17) . .
C14_2 C15_2 C16_2 C17_2 -1.3(16) . .
C13_2 N12_2 C17_2 C16_2 0.8(14) . .
C13_2 N12_2 C17_2 C18_2 -175.2(8) . .
C15_2 C16_2 C17_2 N12_2 0.5(15) . .
C15_2 C16_2 C17_2 C18_2 176.5(9) . .
N12_2 C17_2 C18_2 O19_2 168.8(9) . .
C16_2 C17_2 C18_2 O19_2 -7.4(14) . .
N12_2 C17_2 C18_2 N20_2 -11.6(12) . .
C16_2 C17_2 C18_2 N20_2 172.2(8) . .
O19_2 C18_2 N20_2 N21_2 -0.4(14) . .
C17_2 C18_2 N20_2 N21_2 180.0(7) . .
C18_2 N20_2 N21_2 C22_2 -178.3(9) . .
N20_2 N21_2 C22_2 C24_2 -177.7(8) . .
C28_2 N23_2 C24_2 C25_2 0.0 . .
C28_2 N23_2 C24_2 C22_2 179.4(8) . .
N21_2 C22_2 C24_2 C25_2 178.8(8) . .
N21_2 C22_2 C24_2 N23_2 -0.6(13) . .
N23_2 C24_2 C25_2 C26_2 0.0 . .
C22_2 C24_2 C25_2 C26_2 -179.5(8) . .
C24_2 C25_2 C26_2 C27_2 0.0 . .
C25_2 C26_2 C27_2 C28_2 0.0 . .
C26_2 C27_2 C28_2 N23_2 0.0 . .
C24_2 N23_2 C28_2 C27_2 0.0 . .
